data_4025279
loop_
_publ_author_name
'Marcin Ptaszek'
'Doroth\'ee Lahaye'
'Michael Krayer'
'Chinnasamy Muthiah'
'Jonathan S. Lindsey'

_publ_contact_author_address
;Department of Chemistry 
North Carolina State University 
Raleigh, NC 27695-8204    
;
_publ_contact_author_email jlindsey@ncsu.edu
_publ_contact_author_fax 919-513-2830
_publ_contact_author_name 'Jonathan S. Lindsey'
_publ_contact_author_phone 919-515-6406
_publ_section_title
;
 De Novo Synthesis of Long-Wavelength Absorbing
 Chlorin-13,15-dicarboximides
;
_journal_name_full 'Journal of Organic Chemistry'
_journal_page_first 1659
_journal_page_last 1673
_journal_paper_doi 10.1021/jo902649d
_journal_volume 75
_journal_year 2010
_chemical_formula_sum 'C43 H39 N5 O3 Zn'
_chemical_formula_weight 739.16
_chemical_name_systematic
; 
 ? 
;
_space_group_IT_number 2
_symmetry_cell_setting triclinic
_symmetry_space_group_name_Hall '-P 1'
_symmetry_space_group_name_H-M 'P -1'
_atom_sites_solution_hydrogens geom
_atom_sites_solution_primary direct
_atom_sites_solution_secondary difmap
_audit_creation_method SHELXL-97
_cell_angle_alpha 100.001(2)
_cell_angle_beta 114.6510(10)
_cell_angle_gamma 99.178(2)
_cell_formula_units_Z 2
_cell_length_a 11.6918(3)
_cell_length_b 12.5912(6)
_cell_length_c 13.5930(3)
_cell_measurement_reflns_used 9913
_cell_measurement_temperature 110
_cell_measurement_theta_max 36.08
_cell_measurement_theta_min 2.54
_cell_volume 1729.89(11)
_computing_cell_refinement SAINT
_computing_data_collection Apex2
_computing_data_reduction SAINT
_computing_molecular_graphics NRCVAX
_computing_publication_material cif2tables.py
_computing_structure_refinement XL
_computing_structure_solution SIR92
_diffrn_ambient_temperature 110
_diffrn_measured_fraction_theta_full 0.995
_diffrn_measured_fraction_theta_max 0.936
_diffrn_measurement_device_type 'Bruker-Nonius Kappa Axis X8 Apex2'
_diffrn_measurement_method 'omega and phi scans'
_diffrn_radiation_monochromator graphite
_diffrn_radiation_source 'fine-focus sealed tube'
_diffrn_radiation_type MoK\a
_diffrn_radiation_wavelength 0.71073
_diffrn_reflns_av_R_equivalents 0.0354
_diffrn_reflns_av_sigmaI/netI 0.0441
_diffrn_reflns_limit_h_max 21
_diffrn_reflns_limit_h_min -21
_diffrn_reflns_limit_k_max 22
_diffrn_reflns_limit_k_min -22
_diffrn_reflns_limit_l_max 24
_diffrn_reflns_limit_l_min -23
_diffrn_reflns_number 99385
_diffrn_reflns_theta_full 36.89
_diffrn_reflns_theta_max 40.35
_diffrn_reflns_theta_min 2.25
_exptl_absorpt_coefficient_mu 0.760
_exptl_absorpt_correction_T_max 0.9017
_exptl_absorpt_correction_T_min 0.6924
_exptl_absorpt_correction_type multi-scan
_exptl_absorpt_process_details SADABS
_exptl_crystal_colour blue
_exptl_crystal_density_diffrn 1.419
_exptl_crystal_density_method 'not measured'
_exptl_crystal_description prism
_exptl_crystal_F_000 772
_exptl_crystal_size_max 0.52
_exptl_crystal_size_mid 0.22
_exptl_crystal_size_min 0.14
_refine_diff_density_max 1.352
_refine_diff_density_min -0.575
_refine_diff_density_rms 0.101
_refine_ls_extinction_method none
_refine_ls_goodness_of_fit_ref 1.037
_refine_ls_hydrogen_treatment constr
_refine_ls_matrix_type full
_refine_ls_number_parameters 474
_refine_ls_number_reflns 20514
_refine_ls_number_restraints 0
_refine_ls_restrained_S_all 1.037
_refine_ls_R_factor_all 0.0800
_refine_ls_R_factor_gt 0.0472
_refine_ls_shift/su_max 0.002
_refine_ls_shift/su_mean 0.000
_refine_ls_structure_factor_coef Fsqd
_refine_ls_weighting_details 'calc w=1/[\s^2^(Fo^2^)+(0.0765P)^2^+0.3377P] where P=(Fo^2^+2Fc^2^)/3'
_refine_ls_weighting_scheme calc
_refine_ls_wR_factor_gt 0.1239
_refine_ls_wR_factor_ref 0.1400
_reflns_number_gt 14414
_reflns_number_total 20514
_reflns_threshold_expression >2sigma(I)
_cod_data_source_file jo902649d_si_004.cif
_cod_data_source_block x10056
_cod_original_cell_volume 1729.89(10)
_cod_database_code 4025279

loop_
_symmetry_equiv_pos_as_xyz
'x, y, z'
'-x, -y, -z'

loop_
_atom_site_label
_atom_site_type_symbol
_atom_site_fract_x
_atom_site_fract_y
_atom_site_fract_z
_atom_site_U_iso_or_equiv
_atom_site_adp_type
_atom_site_occupancy
_atom_site_symmetry_multiplicity
_atom_site_calc_flag
_atom_site_refinement_flags
_atom_site_disorder_assembly
_atom_site_disorder_group
Zn1 Zn -0.030119(12) 0.834025(12) 0.395331(11) 0.01678(4) Uani 1 1 d . . .
N1 N -0.16671(10) 0.90615(9) 0.41040(9) 0.01942(17) Uani 1 1 d . . .
N2 N -0.04019(10) 0.90654(9) 0.26679(9) 0.01859(17) Uani 1 1 d . . .
N3 N 0.13508(9) 0.79661(8) 0.40475(8) 0.01553(15) Uani 1 1 d . . .
N4 N -0.00012(9) 0.77641(8) 0.54018(8) 0.01629(16) Uani 1 1 d . . .
C1 C -0.22602(11) 0.88414(11) 0.47428(10) 0.0197(2) Uani 1 1 d . . .
C2 C -0.33678(12) 0.93185(12) 0.44705(11) 0.0245(2) Uani 1 1 d . . .
H2 H -0.3938 0.9288 0.4804 0.029 Uiso 1 1 calc R . .
C3 C -0.34321(13) 0.98154(12) 0.36493(11) 0.0248(2) Uani 1 1 d . . .
H3 H -0.4048 1.0213 0.3307 0.030 Uiso 1 1 calc R . .
C4 C -0.23881(12) 0.96289(11) 0.33904(11) 0.0212(2) Uani 1 1 d . . .
C5 C -0.22291(12) 0.98683(11) 0.24990(11) 0.0235(2) Uani 1 1 d . . .
H5 H -0.2786 1.0274 0.2085 0.028 Uiso 1 1 calc R . .
C6 C -0.13267(12) 0.95759(11) 0.21314(11) 0.0213(2) Uani 1 1 d . . .
C7 C -0.12611(13) 0.97633(12) 0.11406(12) 0.0256(2) Uani 1 1 d . . .
H7 H -0.1803 1.0105 0.0622 0.031 Uiso 1 1 calc R . .
C8 C -0.02669(12) 0.93544(12) 0.10899(11) 0.0229(2) Uani 1 1 d . . .
H8 H 0.0010 0.9348 0.0524 0.027 Uiso 1 1 calc R . .
C9 C 0.02795(11) 0.89359(10) 0.20602(10) 0.01753(18) Uani 1 1 d . . .
C10 C 0.13820(10) 0.85124(9) 0.23799(9) 0.01538(17) Uani 1 1 d . . .
C11 C 0.19080(10) 0.81146(9) 0.33372(9) 0.01482(17) Uani 1 1 d . . .
C12 C 0.31018(10) 0.77953(9) 0.37182(9) 0.01495(17) Uani 1 1 d . . .
H12 H 0.3676 0.7816 0.3388 0.018 Uiso 1 1 calc R . .
C13 C 0.32555(10) 0.74508(9) 0.46639(9) 0.01449(16) Uani 1 1 d . . .
C14 C 0.21563(10) 0.75591(9) 0.48451(9) 0.01396(16) Uani 1 1 d . . .
C15 C 0.20046(10) 0.72313(9) 0.57415(9) 0.01495(17) Uani 1 1 d . . .
C16 C 0.09427(10) 0.72865(10) 0.59626(9) 0.01572(17) Uani 1 1 d . . .
C17 C 0.07048(12) 0.68681(12) 0.68554(10) 0.0208(2) Uani 1 1 d . . .
H17A H 0.1313 0.7361 0.7614 0.025 Uiso 1 1 calc R . .
H17B H 0.0805 0.6099 0.6829 0.025 Uiso 1 1 calc R . .
C18 C -0.07063(11) 0.68994(11) 0.65522(10) 0.0195(2) Uani 1 1 d . . .
C19 C -0.09104(11) 0.76763(10) 0.57904(9) 0.01717(18) Uani 1 1 d . . .
C20 C -0.19238(11) 0.81774(11) 0.55029(10) 0.0200(2) Uani 1 1 d . . .
H20 H -0.2462 0.8062 0.5860 0.024 Uiso 1 1 calc R . .
C21 C -0.09127(15) 0.72929(14) 0.75799(12) 0.0281(3) Uani 1 1 d . . .
H21A H -0.0373 0.8056 0.7991 0.042 Uiso 1 1 calc R . .
H21B H -0.0665 0.6797 0.8071 0.042 Uiso 1 1 calc R . .
H21C H -0.1832 0.7277 0.7337 0.042 Uiso 1 1 calc R . .
C22 C -0.16379(14) 0.57409(12) 0.58455(13) 0.0292(3) Uani 1 1 d . . .
H22A H -0.2541 0.5785 0.5600 0.044 Uiso 1 1 calc R . .
H22B H -0.1462 0.5206 0.6300 0.044 Uiso 1 1 calc R . .
H22C H -0.1504 0.5494 0.5186 0.044 Uiso 1 1 calc R . .
C23 C 0.20765(10) 0.84911(9) 0.16675(9) 0.01523(17) Uani 1 1 d . . .
C24 C 0.30119(11) 0.94441(9) 0.18280(9) 0.01693(18) Uani 1 1 d . . .
C25 C 0.37028(12) 0.93792(10) 0.12033(10) 0.01925(19) Uani 1 1 d . . .
H25 H 0.4331 1.0026 0.1311 0.023 Uiso 1 1 calc R . .
C26 C 0.35031(12) 0.84062(11) 0.04341(10) 0.0204(2) Uani 1 1 d . . .
C27 C 0.25363(13) 0.74811(11) 0.02563(10) 0.0224(2) Uani 1 1 d . . .
H27 H 0.2360 0.6813 -0.0290 0.027 Uiso 1 1 calc R . .
C28 C 0.18212(12) 0.75118(10) 0.08602(10) 0.01931(19) Uani 1 1 d . . .
C29 C 0.07856(15) 0.64915(12) 0.06361(13) 0.0289(3) Uani 1 1 d . . .
H29A H -0.0048 0.6683 0.0439 0.043 Uiso 1 1 calc R . .
H29B H 0.1029 0.6221 0.1311 0.043 Uiso 1 1 calc R . .
H29C H 0.0702 0.5907 0.0013 0.043 Uiso 1 1 calc R . .
C30 C 0.43077(16) 0.83383(14) -0.01888(13) 0.0310(3) Uani 1 1 d . . .
H30A H 0.5216 0.8419 0.0344 0.046 Uiso 1 1 calc R . .
H30B H 0.4263 0.8938 -0.0566 0.046 Uiso 1 1 calc R . .
H30C H 0.3967 0.7614 -0.0749 0.046 Uiso 1 1 calc R . .
C31 C 0.32928(16) 1.05148(11) 0.26760(13) 0.0286(3) Uani 1 1 d . . .
H31A H 0.4026 1.1061 0.2725 0.043 Uiso 1 1 calc R . .
H31B H 0.3514 1.0373 0.3412 0.043 Uiso 1 1 calc R . .
H31C H 0.2521 1.0809 0.2444 0.043 Uiso 1 1 calc R . .
C32 C 0.30500(10) 0.68020(10) 0.64822(9) 0.01618(18) Uani 1 1 d . . .
O1 O 0.30494(9) 0.64939(9) 0.72872(8) 0.02458(19) Uani 1 1 d . . .
N5 N 0.41378(9) 0.67536(8) 0.62790(8) 0.01518(15) Uani 1 1 d . . .
C33 C 0.43022(10) 0.70410(9) 0.53850(9) 0.01458(17) Uani 1 1 d . . .
O2 O 0.52628(8) 0.69529(8) 0.52615(7) 0.01927(15) Uani 1 1 d . . .
C34 C 0.51435(10) 0.63467(10) 0.70459(9) 0.01587(17) Uani 1 1 d . . .
C35 C 0.59192(12) 0.69900(11) 0.81473(10) 0.0198(2) Uani 1 1 d . . .
H35 H 0.5783 0.7690 0.8396 0.024 Uiso 1 1 calc R . .
C36 C 0.68949(13) 0.66054(12) 0.88823(11) 0.0246(2) Uani 1 1 d . . .
H36 H 0.7429 0.7044 0.9635 0.030 Uiso 1 1 calc R . .
C37 C 0.70896(13) 0.55826(13) 0.85188(12) 0.0258(2) Uani 1 1 d . . .
H37 H 0.7757 0.5320 0.9023 0.031 Uiso 1 1 calc R . .
C38 C 0.63119(13) 0.49436(12) 0.74219(12) 0.0243(2) Uani 1 1 d . . .
H38 H 0.6448 0.4243 0.7175 0.029 Uiso 1 1 calc R . .
C39 C 0.53297(12) 0.53230(10) 0.66780(10) 0.0199(2) Uani 1 1 d . . .
H39 H 0.4794 0.4883 0.5926 0.024 Uiso 1 1 calc R . .
O3 O -0.16967(10) 0.67554(9) 0.28651(8) 0.02698(19) Uani 1 1 d . . .
C40 C -0.30119(16) 0.63776(17) 0.26917(15) 0.0419(4) Uani 1 1 d . . .
H40A H -0.3346 0.7020 0.2874 0.050 Uiso 1 1 calc R . .
H40B H -0.3052 0.5879 0.3171 0.050 Uiso 1 1 calc R . .
C41 C -0.37988(16) 0.57565(16) 0.14676(14) 0.0390(4) Uani 1 1 d . . .
H41A H -0.4103 0.6270 0.0997 0.047 Uiso 1 1 calc R . .
H41B H -0.4559 0.5172 0.1340 0.047 Uiso 1 1 calc R . .
C42 C -0.28193(17) 0.52514(13) 0.12329(12) 0.0322(3) Uani 1 1 d . . .
H42A H -0.2752 0.4560 0.1481 0.039 Uiso 1 1 calc R . .
H42B H -0.3053 0.5082 0.0423 0.039 Uiso 1 1 calc R . .
C43 C -0.15735(16) 0.61588(15) 0.19179(13) 0.0332(3) Uani 1 1 d . . .
H43A H -0.0816 0.5834 0.2178 0.040 Uiso 1 1 calc R . .
H43B H -0.1456 0.6666 0.1467 0.040 Uiso 1 1 calc R . .

loop_
_atom_site_aniso_label
_atom_site_aniso_U_11
_atom_site_aniso_U_22
_atom_site_aniso_U_33
_atom_site_aniso_U_23
_atom_site_aniso_U_13
_atom_site_aniso_U_12
Zn1 0.01305(6) 0.02297(7) 0.01812(6) 0.00979(5) 0.00827(5) 0.00672(5)
N1 0.0148(4) 0.0239(5) 0.0208(4) 0.0077(4) 0.0078(3) 0.0073(3)
N2 0.0150(4) 0.0243(5) 0.0210(4) 0.0124(4) 0.0089(3) 0.0082(3)
N3 0.0137(4) 0.0222(4) 0.0149(4) 0.0105(3) 0.0077(3) 0.0065(3)
N4 0.0135(4) 0.0221(4) 0.0162(4) 0.0068(3) 0.0086(3) 0.0053(3)
C1 0.0151(4) 0.0241(5) 0.0189(5) 0.0031(4) 0.0075(4) 0.0059(4)
C2 0.0180(5) 0.0326(6) 0.0237(5) 0.0043(5) 0.0100(4) 0.0111(5)
C3 0.0183(5) 0.0299(6) 0.0247(6) 0.0049(5) 0.0076(4) 0.0112(4)
C4 0.0156(4) 0.0237(5) 0.0237(5) 0.0070(4) 0.0073(4) 0.0079(4)
C5 0.0185(5) 0.0274(6) 0.0263(6) 0.0119(5) 0.0083(4) 0.0108(4)
C6 0.0167(5) 0.0260(5) 0.0241(5) 0.0135(4) 0.0081(4) 0.0088(4)
C7 0.0214(5) 0.0346(7) 0.0259(6) 0.0192(5) 0.0093(4) 0.0127(5)
C8 0.0200(5) 0.0318(6) 0.0225(5) 0.0175(5) 0.0096(4) 0.0106(4)
C9 0.0154(4) 0.0223(5) 0.0182(4) 0.0120(4) 0.0077(4) 0.0063(4)
C10 0.0146(4) 0.0180(4) 0.0151(4) 0.0080(3) 0.0071(3) 0.0037(3)
C11 0.0131(4) 0.0199(4) 0.0148(4) 0.0091(3) 0.0074(3) 0.0053(3)
C12 0.0143(4) 0.0199(4) 0.0145(4) 0.0084(3) 0.0084(3) 0.0052(3)
C13 0.0135(4) 0.0188(4) 0.0143(4) 0.0079(3) 0.0076(3) 0.0050(3)
C14 0.0124(4) 0.0183(4) 0.0140(4) 0.0076(3) 0.0072(3) 0.0048(3)
C15 0.0133(4) 0.0206(5) 0.0149(4) 0.0089(4) 0.0080(3) 0.0056(3)
C16 0.0146(4) 0.0211(5) 0.0144(4) 0.0071(4) 0.0084(3) 0.0049(3)
C17 0.0172(4) 0.0330(6) 0.0194(5) 0.0133(4) 0.0119(4) 0.0084(4)
C18 0.0176(4) 0.0260(5) 0.0197(5) 0.0085(4) 0.0120(4) 0.0055(4)
C19 0.0140(4) 0.0229(5) 0.0165(4) 0.0053(4) 0.0089(3) 0.0044(4)
C20 0.0157(4) 0.0270(5) 0.0202(5) 0.0060(4) 0.0103(4) 0.0069(4)
C21 0.0305(6) 0.0397(7) 0.0244(6) 0.0127(5) 0.0195(5) 0.0119(6)
C22 0.0246(6) 0.0266(6) 0.0335(7) 0.0077(5) 0.0129(5) 0.0008(5)
C23 0.0155(4) 0.0188(4) 0.0127(4) 0.0076(3) 0.0062(3) 0.0047(3)
C24 0.0191(4) 0.0183(4) 0.0162(4) 0.0070(4) 0.0100(4) 0.0040(4)
C25 0.0200(5) 0.0218(5) 0.0184(5) 0.0077(4) 0.0110(4) 0.0031(4)
C26 0.0211(5) 0.0266(5) 0.0167(5) 0.0075(4) 0.0107(4) 0.0070(4)
C27 0.0247(5) 0.0235(5) 0.0182(5) 0.0035(4) 0.0102(4) 0.0053(4)
C28 0.0191(5) 0.0195(5) 0.0173(4) 0.0060(4) 0.0069(4) 0.0028(4)
C29 0.0286(6) 0.0225(6) 0.0300(6) 0.0017(5) 0.0137(5) -0.0032(5)
C30 0.0332(7) 0.0384(7) 0.0275(6) 0.0056(6) 0.0215(6) 0.0073(6)
C31 0.0359(7) 0.0206(5) 0.0343(7) 0.0021(5) 0.0249(6) 0.0009(5)
C32 0.0149(4) 0.0223(5) 0.0152(4) 0.0093(4) 0.0084(3) 0.0063(4)
O1 0.0219(4) 0.0424(5) 0.0216(4) 0.0212(4) 0.0141(3) 0.0145(4)
N5 0.0133(3) 0.0215(4) 0.0138(4) 0.0089(3) 0.0066(3) 0.0066(3)
C33 0.0131(4) 0.0179(4) 0.0139(4) 0.0064(3) 0.0065(3) 0.0040(3)
O2 0.0154(3) 0.0285(4) 0.0201(4) 0.0114(3) 0.0108(3) 0.0093(3)
C34 0.0139(4) 0.0212(5) 0.0146(4) 0.0090(4) 0.0064(3) 0.0059(3)
C35 0.0192(5) 0.0241(5) 0.0155(4) 0.0073(4) 0.0063(4) 0.0061(4)
C36 0.0207(5) 0.0340(6) 0.0168(5) 0.0106(5) 0.0051(4) 0.0071(5)
C37 0.0211(5) 0.0371(7) 0.0255(6) 0.0191(5) 0.0103(4) 0.0137(5)
C38 0.0260(6) 0.0276(6) 0.0270(6) 0.0139(5) 0.0139(5) 0.0145(5)
C39 0.0196(5) 0.0227(5) 0.0199(5) 0.0084(4) 0.0091(4) 0.0082(4)
O3 0.0213(4) 0.0323(5) 0.0225(4) 0.0001(4) 0.0117(3) -0.0029(4)
C40 0.0257(7) 0.0496(10) 0.0379(8) -0.0106(7) 0.0188(6) -0.0101(6)
C41 0.0256(7) 0.0460(9) 0.0303(7) -0.0027(7) 0.0084(6) -0.0037(6)
C42 0.0452(8) 0.0265(6) 0.0238(6) 0.0049(5) 0.0186(6) 0.0002(6)
C43 0.0310(7) 0.0399(8) 0.0274(6) 0.0023(6) 0.0165(6) 0.0043(6)

loop_
_atom_type_symbol
_atom_type_description
_atom_type_scat_dispersion_real
_atom_type_scat_dispersion_imag
_atom_type_scat_source
C C 0.0033 0.0016 'International Tables Vol C Tables 4.2.6.8 and 6.1.1.4'
H H 0.0000 0.0000 'International Tables Vol C Tables 4.2.6.8 and 6.1.1.4'
N N 0.0061 0.0033 'International Tables Vol C Tables 4.2.6.8 and 6.1.1.4'
O O 0.0106 0.0060 'International Tables Vol C Tables 4.2.6.8 and 6.1.1.4'
Zn Zn 0.2839 1.4301 'International Tables Vol C Tables 4.2.6.8 and 6.1.1.4'

loop_
_geom_angle_atom_site_label_1
_geom_angle_atom_site_label_2
_geom_angle_atom_site_label_3
_geom_angle
_geom_angle_site_symmetry_1
_geom_angle_site_symmetry_3
_geom_angle_publ_flag
N3 Zn1 N1 166.56(4) . . ?
N3 Zn1 N2 88.92(4) . . ?
N1 Zn1 N2 90.02(4) . . ?
N3 Zn1 N4 88.75(4) . . ?
N1 Zn1 N4 90.73(4) . . ?
N2 Zn1 N4 173.07(4) . . ?
N3 Zn1 O3 99.23(4) . . ?
N1 Zn1 O3 94.20(4) . . ?
N2 Zn1 O3 96.05(4) . . ?
N4 Zn1 O3 90.77(4) . . ?
C1 N1 C4 106.86(10) . . ?
C1 N1 Zn1 125.06(8) . . ?
C4 N1 Zn1 126.26(8) . . ?
C6 N2 C9 106.60(10) . . ?
C6 N2 Zn1 125.69(8) . . ?
C9 N2 Zn1 126.63(8) . . ?
C14 N3 C11 106.71(9) . . ?
C14 N3 Zn1 126.10(7) . . ?
C11 N3 Zn1 127.15(7) . . ?
C16 N4 C19 109.63(9) . . ?
C16 N4 Zn1 127.94(7) . . ?
C19 N4 Zn1 121.71(8) . . ?
N1 C1 C20 125.65(11) . . ?
N1 C1 C2 110.03(11) . . ?
C20 C1 C2 124.16(11) . . ?
C3 C2 C1 106.75(11) . . ?
C3 C2 H2 126.6 . . ?
C1 C2 H2 126.6 . . ?
C2 C3 C4 107.23(11) . . ?
C2 C3 H3 126.4 . . ?
C4 C3 H3 126.4 . . ?
C5 C4 N1 125.48(11) . . ?
C5 C4 C3 125.13(12) . . ?
N1 C4 C3 109.03(11) . . ?
C4 C5 C6 127.06(11) . . ?
C4 C5 H5 116.5 . . ?
C6 C5 H5 116.5 . . ?
N2 C6 C5 124.27(11) . . ?
N2 C6 C7 110.40(11) . . ?
C5 C6 C7 125.33(11) . . ?
C8 C7 C6 106.59(10) . . ?
C8 C7 H7 126.7 . . ?
C6 C7 H7 126.7 . . ?
C7 C8 C9 106.66(11) . . ?
C7 C8 H8 126.7 . . ?
C9 C8 H8 126.7 . . ?
N2 C9 C10 124.51(10) . . ?
N2 C9 C8 109.73(10) . . ?
C10 C9 C8 125.68(11) . . ?
C9 C10 C11 124.86(10) . . ?
C9 C10 C23 118.38(9) . . ?
C11 C10 C23 116.75(9) . . ?
N3 C11 C10 125.85(10) . . ?
N3 C11 C12 109.80(9) . . ?
C10 C11 C12 124.35(9) . . ?
C13 C12 C11 106.00(9) . . ?
C13 C12 H12 127.0 . . ?
C11 C12 H12 127.0 . . ?
C12 C13 C14 107.52(9) . . ?
C12 C13 C33 129.21(10) . . ?
C14 C13 C33 123.27(9) . . ?
N3 C14 C15 128.79(9) . . ?
N3 C14 C13 109.98(9) . . ?
C15 C14 C13 121.21(9) . . ?
C16 C15 C14 124.82(10) . . ?
C16 C15 C32 118.56(9) . . ?
C14 C15 C32 116.62(9) . . ?
N4 C16 C15 123.07(9) . . ?
N4 C16 C17 110.84(9) . . ?
C15 C16 C17 126.07(10) . . ?
C16 C17 C18 103.54(9) . . ?
C16 C17 H17A 111.1 . . ?
C18 C17 H17A 111.1 . . ?
C16 C17 H17B 111.1 . . ?
C18 C17 H17B 111.1 . . ?
H17A C17 H17B 109.0 . . ?
C19 C18 C21 114.48(11) . . ?
C19 C18 C17 100.92(9) . . ?
C21 C18 C17 113.10(10) . . ?
C19 C18 C22 108.01(10) . . ?
C21 C18 C22 109.82(11) . . ?
C17 C18 C22 110.12(11) . . ?
N4 C19 C20 125.45(11) . . ?
N4 C19 C18 111.34(10) . . ?
C20 C19 C18 123.15(10) . . ?
C19 C20 C1 127.85(11) . . ?
C19 C20 H20 116.1 . . ?
C1 C20 H20 116.1 . . ?
C18 C21 H21A 109.5 . . ?
C18 C21 H21B 109.5 . . ?
H21A C21 H21B 109.5 . . ?
C18 C21 H21C 109.5 . . ?
H21A C21 H21C 109.5 . . ?
H21B C21 H21C 109.5 . . ?
C18 C22 H22A 109.5 . . ?
C18 C22 H22B 109.5 . . ?
H22A C22 H22B 109.5 . . ?
C18 C22 H22C 109.5 . . ?
H22A C22 H22C 109.5 . . ?
H22B C22 H22C 109.5 . . ?
C28 C23 C24 119.60(10) . . ?
C28 C23 C10 120.06(10) . . ?
C24 C23 C10 120.32(10) . . ?
C25 C24 C23 119.08(11) . . ?
C25 C24 C31 120.04(10) . . ?
C23 C24 C31 120.87(10) . . ?
C26 C25 C24 122.21(11) . . ?
C26 C25 H25 118.9 . . ?
C24 C25 H25 118.9 . . ?
C25 C26 C27 117.83(11) . . ?
C25 C26 C30 121.32(12) . . ?
C27 C26 C30 120.85(12) . . ?
C28 C27 C26 121.72(12) . . ?
C28 C27 H27 119.1 . . ?
C26 C27 H27 119.1 . . ?
C27 C28 C23 119.46(11) . . ?
C27 C28 C29 119.73(12) . . ?
C23 C28 C29 120.80(11) . . ?
C28 C29 H29A 109.5 . . ?
C28 C29 H29B 109.5 . . ?
H29A C29 H29B 109.5 . . ?
C28 C29 H29C 109.5 . . ?
H29A C29 H29C 109.5 . . ?
H29B C29 H29C 109.5 . . ?
C26 C30 H30A 109.5 . . ?
C26 C30 H30B 109.5 . . ?
H30A C30 H30B 109.5 . . ?
C26 C30 H30C 109.5 . . ?
H30A C30 H30C 109.5 . . ?
H30B C30 H30C 109.5 . . ?
C24 C31 H31A 109.5 . . ?
C24 C31 H31B 109.5 . . ?
H31A C31 H31B 109.5 . . ?
C24 C31 H31C 109.5 . . ?
H31A C31 H31C 109.5 . . ?
H31B C31 H31C 109.5 . . ?
O1 C32 N5 117.05(10) . . ?
O1 C32 C15 123.66(10) . . ?
N5 C32 C15 119.29(9) . . ?
C33 N5 C32 125.58(9) . . ?
C33 N5 C34 117.60(9) . . ?
C32 N5 C34 116.79(8) . . ?
O2 C33 N5 121.20(10) . . ?
O2 C33 C13 124.84(10) . . ?
N5 C33 C13 113.96(9) . . ?
C39 C34 C35 120.57(10) . . ?
C39 C34 N5 119.82(10) . . ?
C35 C34 N5 119.61(10) . . ?
C36 C35 C34 119.69(12) . . ?
C36 C35 H35 120.2 . . ?
C34 C35 H35 120.2 . . ?
C37 C36 C35 120.06(12) . . ?
C37 C36 H36 120.0 . . ?
C35 C36 H36 120.0 . . ?
C38 C37 C36 120.02(11) . . ?
C38 C37 H37 120.0 . . ?
C36 C37 H37 120.0 . . ?
C37 C38 C39 120.32(12) . . ?
C37 C38 H38 119.8 . . ?
C39 C38 H38 119.8 . . ?
C34 C39 C38 119.34(12) . . ?
C34 C39 H39 120.3 . . ?
C38 C39 H39 120.3 . . ?
C40 O3 C43 109.12(11) . . ?
C40 O3 Zn1 126.81(9) . . ?
C43 O3 Zn1 120.29(8) . . ?
O3 C40 C41 105.80(13) . . ?
O3 C40 H40A 110.6 . . ?
C41 C40 H40A 110.6 . . ?
O3 C40 H40B 110.6 . . ?
C41 C40 H40B 110.6 . . ?
H40A C40 H40B 108.7 . . ?
C40 C41 C42 101.90(14) . . ?
C40 C41 H41A 111.4 . . ?
C42 C41 H41A 111.4 . . ?
C40 C41 H41B 111.4 . . ?
C42 C41 H41B 111.4 . . ?
H41A C41 H41B 109.3 . . ?
C43 C42 C41 102.67(13) . . ?
C43 C42 H42A 111.2 . . ?
C41 C42 H42A 111.2 . . ?
C43 C42 H42B 111.2 . . ?
C41 C42 H42B 111.2 . . ?
H42A C42 H42B 109.1 . . ?
O3 C43 C42 105.88(12) . . ?
O3 C43 H43A 110.6 . . ?
C42 C43 H43A 110.6 . . ?
O3 C43 H43B 110.6 . . ?
C42 C43 H43B 110.6 . . ?
H43A C43 H43B 108.7 . . ?

loop_
_geom_bond_atom_site_label_1
_geom_bond_atom_site_label_2
_geom_bond_distance
_geom_bond_site_symmetry_2
_geom_bond_publ_flag
Zn1 N3 2.0183(9) . ?
Zn1 N1 2.0219(10) . ?
Zn1 N2 2.0779(10) . ?
Zn1 N4 2.1277(9) . ?
Zn1 O3 2.1806(10) . ?
N1 C1 1.3551(16) . ?
N1 C4 1.3830(16) . ?
N2 C6 1.3568(15) . ?
N2 C9 1.3738(15) . ?
N3 C14 1.3491(13) . ?
N3 C11 1.3929(13) . ?
N4 C16 1.3528(14) . ?
N4 C19 1.3684(14) . ?
C1 C20 1.4096(18) . ?
C1 C2 1.4493(17) . ?
C2 C3 1.353(2) . ?
C2 H2 0.9500 . ?
C3 C4 1.4456(18) . ?
C3 H3 0.9500 . ?
C4 C5 1.3749(19) . ?
C5 C6 1.4137(18) . ?
C5 H5 0.9500 . ?
C6 C7 1.4374(18) . ?
C7 C8 1.3662(19) . ?
C7 H7 0.9500 . ?
C8 C9 1.4391(16) . ?
C8 H8 0.9500 . ?
C9 C10 1.4026(16) . ?
C10 C11 1.4069(14) . ?
C10 C23 1.5007(15) . ?
C11 C12 1.4235(15) . ?
C12 C13 1.3780(14) . ?
C12 H12 0.9500 . ?
C13 C14 1.4279(14) . ?
C13 C33 1.4495(14) . ?
C14 C15 1.4206(14) . ?
C15 C16 1.4029(15) . ?
C15 C32 1.4741(15) . ?
C16 C17 1.5115(15) . ?
C17 C18 1.5338(16) . ?
C17 H17A 0.9900 . ?
C17 H17B 0.9900 . ?
C18 C19 1.5187(16) . ?
C18 C21 1.5277(17) . ?
C18 C22 1.5397(19) . ?
C19 C20 1.3758(16) . ?
C20 H20 0.9500 . ?
C21 H21A 0.9800 . ?
C21 H21B 0.9800 . ?
C21 H21C 0.9800 . ?
C22 H22A 0.9800 . ?
C22 H22B 0.9800 . ?
C22 H22C 0.9800 . ?
C23 C28 1.3975(16) . ?
C23 C24 1.4053(15) . ?
C24 C25 1.3962(16) . ?
C24 C31 1.5024(18) . ?
C25 C26 1.3817(18) . ?
C25 H25 0.9500 . ?
C26 C27 1.3955(18) . ?
C26 C30 1.5080(18) . ?
C27 C28 1.3950(17) . ?
C27 H27 0.9500 . ?
C28 C29 1.5066(17) . ?
C29 H29A 0.9800 . ?
C29 H29B 0.9800 . ?
C29 H29C 0.9800 . ?
C30 H30A 0.9800 . ?
C30 H30B 0.9800 . ?
C30 H30C 0.9800 . ?
C31 H31A 0.9800 . ?
C31 H31B 0.9800 . ?
C31 H31C 0.9800 . ?
C32 O1 1.2230(13) . ?
C32 N5 1.4176(14) . ?
N5 C33 1.4037(13) . ?
N5 C34 1.4446(13) . ?
C33 O2 1.2217(13) . ?
C34 C39 1.3839(17) . ?
C34 C35 1.3900(16) . ?
C35 C36 1.3883(17) . ?
C35 H35 0.9500 . ?
C36 C37 1.386(2) . ?
C36 H36 0.9500 . ?
C37 C38 1.384(2) . ?
C37 H37 0.9500 . ?
C38 C39 1.3940(17) . ?
C38 H38 0.9500 . ?
C39 H39 0.9500 . ?
O3 C40 1.4393(18) . ?
O3 C43 1.4477(18) . ?
C40 C41 1.506(2) . ?
C40 H40A 0.9900 . ?
C40 H40B 0.9900 . ?
C41 C42 1.512(3) . ?
C41 H41A 0.9900 . ?
C41 H41B 0.9900 . ?
C42 C43 1.504(2) . ?
C42 H42A 0.9900 . ?
C42 H42B 0.9900 . ?
C43 H43A 0.9900 . ?
C43 H43B 0.9900 . ?

loop_
_geom_torsion_atom_site_label_1
_geom_torsion_atom_site_label_2
_geom_torsion_atom_site_label_3
_geom_torsion_atom_site_label_4
_geom_torsion
_geom_torsion_site_symmetry_1
_geom_torsion_site_symmetry_2
_geom_torsion_site_symmetry_3
_geom_torsion_site_symmetry_4
_geom_torsion_publ_flag
N3 Zn1 N1 C1 -103.48(18) . . . . ?
N2 Zn1 N1 C1 171.07(10) . . . . ?
N4 Zn1 N1 C1 -15.82(10) . . . . ?
O3 Zn1 N1 C1 75.00(10) . . . . ?
N3 Zn1 N1 C4 93.88(19) . . . . ?
N2 Zn1 N1 C4 8.44(11) . . . . ?
N4 Zn1 N1 C4 -178.46(10) . . . . ?
O3 Zn1 N1 C4 -87.64(11) . . . . ?
N3 Zn1 N2 C6 -178.39(11) . . . . ?
N1 Zn1 N2 C6 -11.79(11) . . . . ?
N4 Zn1 N2 C6 -108.0(3) . . . . ?
O3 Zn1 N2 C6 82.44(11) . . . . ?
N3 Zn1 N2 C9 15.13(10) . . . . ?
N1 Zn1 N2 C9 -178.27(10) . . . . ?
N4 Zn1 N2 C9 85.5(3) . . . . ?
O3 Zn1 N2 C9 -84.04(11) . . . . ?
N1 Zn1 N3 C14 85.77(19) . . . . ?
N2 Zn1 N3 C14 171.34(10) . . . . ?
N4 Zn1 N3 C14 -2.12(10) . . . . ?
O3 Zn1 N3 C14 -92.70(10) . . . . ?
N1 Zn1 N3 C11 -91.55(19) . . . . ?
N2 Zn1 N3 C11 -5.98(10) . . . . ?
N4 Zn1 N3 C11 -179.44(10) . . . . ?
O3 Zn1 N3 C11 89.98(10) . . . . ?
N3 Zn1 N4 C16 -4.30(10) . . . . ?
N1 Zn1 N4 C16 -170.86(10) . . . . ?
N2 Zn1 N4 C16 -74.7(3) . . . . ?
O3 Zn1 N4 C16 94.92(10) . . . . ?
N3 Zn1 N4 C19 -173.54(9) . . . . ?
N1 Zn1 N4 C19 19.89(10) . . . . ?
N2 Zn1 N4 C19 116.1(3) . . . . ?
O3 Zn1 N4 C19 -74.32(9) . . . . ?
C4 N1 C1 C20 173.17(12) . . . . ?
Zn1 N1 C1 C20 7.73(18) . . . . ?
C4 N1 C1 C2 -2.41(14) . . . . ?
Zn1 N1 C1 C2 -167.84(9) . . . . ?
N1 C1 C2 C3 0.68(15) . . . . ?
C20 C1 C2 C3 -174.97(12) . . . . ?
C1 C2 C3 C4 1.27(15) . . . . ?
C1 N1 C4 C5 -170.22(13) . . . . ?
Zn1 N1 C4 C5 -5.01(19) . . . . ?
C1 N1 C4 C3 3.18(14) . . . . ?
Zn1 N1 C4 C3 168.39(9) . . . . ?
C2 C3 C4 C5 170.63(13) . . . . ?
C2 C3 C4 N1 -2.80(16) . . . . ?
N1 C4 C5 C6 0.9(2) . . . . ?
C3 C4 C5 C6 -171.49(13) . . . . ?
C9 N2 C6 C5 -179.41(13) . . . . ?
Zn1 N2 C6 C5 11.88(19) . . . . ?
C9 N2 C6 C7 1.13(15) . . . . ?
Zn1 N2 C6 C7 -167.58(9) . . . . ?
C4 C5 C6 N2 -4.7(2) . . . . ?
C4 C5 C6 C7 174.68(14) . . . . ?
N2 C6 C7 C8 -0.14(16) . . . . ?
C5 C6 C7 C8 -179.60(13) . . . . ?
C6 C7 C8 C9 -0.86(16) . . . . ?
C6 N2 C9 C10 175.25(11) . . . . ?
Zn1 N2 C9 C10 -16.17(18) . . . . ?
C6 N2 C9 C8 -1.66(14) . . . . ?
Zn1 N2 C9 C8 166.91(9) . . . . ?
C7 C8 C9 N2 1.59(15) . . . . ?
C7 C8 C9 C10 -175.28(12) . . . . ?
N2 C9 C10 C11 3.05(19) . . . . ?
C8 C9 C10 C11 179.48(12) . . . . ?
N2 C9 C10 C23 -175.99(11) . . . . ?
C8 C9 C10 C23 0.44(18) . . . . ?
C14 N3 C11 C10 179.18(11) . . . . ?
Zn1 N3 C11 C10 -3.08(17) . . . . ?
C14 N3 C11 C12 -0.45(13) . . . . ?
Zn1 N3 C11 C12 177.29(8) . . . . ?
C9 C10 C11 N3 7.26(19) . . . . ?
C23 C10 C11 N3 -173.68(11) . . . . ?
C9 C10 C11 C12 -173.15(11) . . . . ?
C23 C10 C11 C12 5.90(17) . . . . ?
N3 C11 C12 C13 0.13(13) . . . . ?
C10 C11 C12 C13 -179.51(11) . . . . ?
C11 C12 C13 C14 0.23(13) . . . . ?
C11 C12 C13 C33 -179.94(11) . . . . ?
C11 N3 C14 C15 -177.58(11) . . . . ?
Zn1 N3 C14 C15 4.65(17) . . . . ?
C11 N3 C14 C13 0.60(13) . . . . ?
Zn1 N3 C14 C13 -177.17(8) . . . . ?
C12 C13 C14 N3 -0.53(13) . . . . ?
C33 C13 C14 N3 179.63(10) . . . . ?
C12 C13 C14 C15 177.81(10) . . . . ?
C33 C13 C14 C15 -2.03(17) . . . . ?
N3 C14 C15 C16 -0.5(2) . . . . ?
C13 C14 C15 C16 -178.51(11) . . . . ?
N3 C14 C15 C32 179.36(11) . . . . ?
C13 C14 C15 C32 1.37(16) . . . . ?
C19 N4 C16 C15 179.13(11) . . . . ?
Zn1 N4 C16 C15 8.83(17) . . . . ?
C19 N4 C16 C17 -2.52(14) . . . . ?
Zn1 N4 C16 C17 -172.82(8) . . . . ?
C14 C15 C16 N4 -6.62(19) . . . . ?
C32 C15 C16 N4 173.51(10) . . . . ?
C14 C15 C16 C17 175.29(11) . . . . ?
C32 C15 C16 C17 -4.58(18) . . . . ?
N4 C16 C17 C18 13.85(13) . . . . ?
C15 C16 C17 C18 -167.86(12) . . . . ?
C16 C17 C18 C19 -17.98(12) . . . . ?
C16 C17 C18 C21 -140.73(11) . . . . ?
C16 C17 C18 C22 95.98(12) . . . . ?
C16 N4 C19 C20 172.24(12) . . . . ?
Zn1 N4 C19 C20 -16.75(17) . . . . ?
C16 N4 C19 C18 -10.48(14) . . . . ?
Zn1 N4 C19 C18 160.54(8) . . . . ?
C21 C18 C19 N4 140.02(11) . . . . ?
C17 C18 C19 N4 18.22(13) . . . . ?
C22 C18 C19 N4 -97.31(12) . . . . ?
C21 C18 C19 C20 -42.62(16) . . . . ?
C17 C18 C19 C20 -164.42(12) . . . . ?
C22 C18 C19 C20 80.04(14) . . . . ?
N4 C19 C20 C1 2.1(2) . . . . ?
C18 C19 C20 C1 -174.89(12) . . . . ?
N1 C1 C20 C19 3.6(2) . . . . ?
C2 C1 C20 C19 178.57(13) . . . . ?
C9 C10 C23 C28 -97.42(13) . . . . ?
C11 C10 C23 C28 83.46(13) . . . . ?
C9 C10 C23 C24 84.33(14) . . . . ?
C11 C10 C23 C24 -94.79(13) . . . . ?
C28 C23 C24 C25 -2.33(16) . . . . ?
C10 C23 C24 C25 175.92(10) . . . . ?
C28 C23 C24 C31 179.00(12) . . . . ?
C10 C23 C24 C31 -2.74(17) . . . . ?
C23 C24 C25 C26 -0.33(18) . . . . ?
C31 C24 C25 C26 178.35(12) . . . . ?
C24 C25 C26 C27 2.68(18) . . . . ?
C24 C25 C26 C30 -176.86(12) . . . . ?
C25 C26 C27 C28 -2.44(19) . . . . ?
C30 C26 C27 C28 177.10(13) . . . . ?
C26 C27 C28 C23 -0.14(19) . . . . ?
C26 C27 C28 C29 179.90(12) . . . . ?
C24 C23 C28 C27 2.56(17) . . . . ?
C10 C23 C28 C27 -175.70(11) . . . . ?
C24 C23 C28 C29 -177.49(11) . . . . ?
C10 C23 C28 C29 4.25(17) . . . . ?
C16 C15 C32 O1 -0.37(18) . . . . ?
C14 C15 C32 O1 179.74(12) . . . . ?
C16 C15 C32 N5 -179.23(10) . . . . ?
C14 C15 C32 N5 0.89(16) . . . . ?
O1 C32 N5 C33 178.24(11) . . . . ?
C15 C32 N5 C33 -2.83(17) . . . . ?
O1 C32 N5 C34 -0.14(16) . . . . ?
C15 C32 N5 C34 178.78(10) . . . . ?
C32 N5 C33 O2 -178.56(11) . . . . ?
C34 N5 C33 O2 -0.19(16) . . . . ?
C32 N5 C33 C13 2.19(16) . . . . ?
C34 N5 C33 C13 -179.44(10) . . . . ?
C12 C13 C33 O2 1.2(2) . . . . ?
C14 C13 C33 O2 -178.95(11) . . . . ?
C12 C13 C33 N5 -179.53(11) . . . . ?
C14 C13 C33 N5 0.27(16) . . . . ?
C33 N5 C34 C39 -67.67(14) . . . . ?
C32 N5 C34 C39 110.84(12) . . . . ?
C33 N5 C34 C35 112.11(12) . . . . ?
C32 N5 C34 C35 -69.37(14) . . . . ?
C39 C34 C35 C36 0.43(17) . . . . ?
N5 C34 C35 C36 -179.35(11) . . . . ?
C34 C35 C36 C37 -0.23(19) . . . . ?
C35 C36 C37 C38 0.0(2) . . . . ?
C36 C37 C38 C39 -0.1(2) . . . . ?
C35 C34 C39 C38 -0.45(17) . . . . ?
N5 C34 C39 C38 179.34(10) . . . . ?
C37 C38 C39 C34 0.26(19) . . . . ?
N3 Zn1 O3 C40 163.61(14) . . . . ?
N1 Zn1 O3 C40 -16.04(14) . . . . ?
N2 Zn1 O3 C40 -106.51(14) . . . . ?
N4 Zn1 O3 C40 74.75(14) . . . . ?
N3 Zn1 O3 C43 -40.75(12) . . . . ?
N1 Zn1 O3 C43 139.61(11) . . . . ?
N2 Zn1 O3 C43 49.14(12) . . . . ?
N4 Zn1 O3 C43 -129.61(11) . . . . ?
C43 O3 C40 C41 -15.1(2) . . . . ?
Zn1 O3 C40 C41 142.73(12) . . . . ?
O3 C40 C41 C42 32.95(19) . . . . ?
C40 C41 C42 C43 -37.70(17) . . . . ?
C40 O3 C43 C42 -9.21(18) . . . . ?
Zn1 O3 C43 C42 -168.76(10) . . . . ?
C41 C42 C43 O3 29.52(17) . . . . ?
